data_4108637
loop_
_publ_author_name
'Ian S. Tidmarsh'
'Thomas B. Faust'
'Harry Adams'
'Lindsay P. Harding'
'Luca Russo'
'William Clegg'
'Michael D. Ward'

_publ_contact_author
; 
        Prof. Mike Ward
        Department of Chemistry
        University of Sheffield
        SHEFFIELD
        S3 7HF
;
_publ_contact_author_email m.d.ward@sheffield.ac.uk
_publ_contact_author_fax '0114 2229346'
_publ_section_title
;
 Octanuclear Cubic Coordination Cages
;
_journal_name_full 'Journal of the American Chemical Society'
_journal_page_first 15167
_journal_page_last 15175
_journal_paper_doi 10.1021/ja805605y
_journal_volume 130
_journal_year 2008
_chemical_formula_sum 'C394 H318 B16 Cu8 F64 N82 O20'
_chemical_formula_weight 8418.58
_chemical_name_systematic
; 
 ? 
;
_space_group_IT_number 12
_symmetry_cell_setting monoclinic
_symmetry_space_group_name_Hall '-C 2y'
_symmetry_space_group_name_H-M 'C 1 2/m 1'
_atom_sites_solution_hydrogens geom
_atom_sites_solution_primary direct
_atom_sites_solution_secondary difmap
_audit_creation_method SHELXL-97
_cell_angle_alpha 90.00
_cell_angle_beta 124.280(6)
_cell_angle_gamma 90.00
_cell_formula_units_Z 2
_cell_length_a 44.45(2)
_cell_length_b 30.288(15)
_cell_length_c 31.745(16)
_cell_measurement_reflns_used 937
_cell_measurement_temperature 120(2)
_cell_measurement_theta_max 15.63
_cell_measurement_theta_min 2.58
_cell_volume 35314(3)
_computing_cell_refinement 'Bruker SAINT'
_computing_data_collection 'Bruker APEX2'
_computing_data_reduction 'Bruker SAINT'
_computing_molecular_graphics 'Bruker SHELXTL'
_computing_publication_material 'Bruker SHELXTL'
_computing_structure_refinement 'SHELXL-97 (Sheldrick, 1997)'
_computing_structure_solution 'SHELXS-97 (Sheldrick, 1990)'
_diffrn_ambient_temperature 120(2)
_diffrn_measured_fraction_theta_full 0.993
_diffrn_measured_fraction_theta_max 0.993
_diffrn_measurement_device_type 'Bruker SMART APEX2 CCD diffractometer'
_diffrn_measurement_method 'fine-slice \w scans'
_diffrn_radiation_monochromator 'silicon 111'
_diffrn_radiation_source 'Daresbury SRS station 9.8'
_diffrn_radiation_type synchrotron
_diffrn_radiation_wavelength 0.6926
_diffrn_reflns_av_R_equivalents 0.0865
_diffrn_reflns_av_sigmaI/netI 0.0943
_diffrn_reflns_limit_h_max 46
_diffrn_reflns_limit_h_min -46
_diffrn_reflns_limit_k_max 31
_diffrn_reflns_limit_k_min -31
_diffrn_reflns_limit_l_max 33
_diffrn_reflns_limit_l_min -33
_diffrn_reflns_number 89453
_diffrn_reflns_theta_full 21.38
_diffrn_reflns_theta_max 21.38
_diffrn_reflns_theta_min 1.32
_diffrn_standards_decay_% 5
_diffrn_standards_number 0
_exptl_absorpt_coefficient_mu 0.251
_exptl_absorpt_correction_T_max 0.9753
_exptl_absorpt_correction_T_min 0.9515
_exptl_absorpt_correction_type multi-scan
_exptl_absorpt_process_details 'Bruker SADABS'
_exptl_crystal_colour green
_exptl_crystal_density_diffrn 0.792
_exptl_crystal_description block
_exptl_crystal_F_000 8608
_exptl_crystal_size_max 0.20
_exptl_crystal_size_mid 0.10
_exptl_crystal_size_min 0.10
_refine_diff_density_max 0.318
_refine_diff_density_min -0.408
_refine_diff_density_rms 0.070
_refine_ls_extinction_method none
_refine_ls_goodness_of_fit_ref 0.918
_refine_ls_hydrogen_treatment constr
_refine_ls_matrix_type full
_refine_ls_number_parameters 1084
_refine_ls_number_reflns 21927
_refine_ls_number_restraints 848
_refine_ls_restrained_S_all 0.914
_refine_ls_R_factor_all 0.1564
_refine_ls_R_factor_gt 0.1097
_refine_ls_shift/su_max 0.001
_refine_ls_shift/su_mean 0.000
_refine_ls_structure_factor_coef Fsqd
_refine_ls_weighting_details 'calc w=1/[\s^2^(Fo^2^)+(0.1931P)^2^+0.0000P] where P=(Fo^2^+2Fc^2^)/3'
_refine_ls_weighting_scheme calc
_refine_ls_wR_factor_gt 0.2931
_refine_ls_wR_factor_ref 0.3137
_reflns_number_gt 9221
_reflns_number_total 21927
_reflns_threshold_expression >2sigma(I)
_cod_data_source_file ja805605y_si_002_4.cif
_cod_data_source_block ssg0441s
_cod_original_cell_volume 35314(30)
_cod_original_sg_symbol_H-M 'C 2/m'
_cod_database_code 4108637

loop_
_symmetry_equiv_pos_as_xyz
'x, y, z'
'-x, y, -z'
'x+1/2, y+1/2, z'
'-x+1/2, y+1/2, -z'
'-x, -y, -z'
'x, -y, z'
'-x+1/2, -y+1/2, -z'
'x+1/2, -y+1/2, z'

loop_
_atom_site_label
_atom_site_type_symbol
_atom_site_fract_x
_atom_site_fract_y
_atom_site_fract_z
_atom_site_U_iso_or_equiv
_atom_site_adp_type
_atom_site_occupancy
_atom_site_symmetry_multiplicity
_atom_site_calc_flag
_atom_site_refinement_flags
Cu1 Cu 0.30184(2) 0.21881(2) 0.38782(3) 0.1015(3) Uani 1 1 d .
Cu2 Cu 0.53530(3) 0.20675(3) 0.86396(3) 0.1268(4) Uani 1 1 d .
N111 N 0.27531(13) 0.27627(14) 0.3793(3) 0.142(2) Uani 1 1 d G
C112 C 0.26932(16) 0.29007(19) 0.4157(2) 0.146(3) Uani 1 1 d GU
C113 C 0.25019(17) 0.3288(2) 0.4084(3) 0.176(3) Uani 1 1 d GU
H113 H 0.2461 0.3383 0.4333 0.212 Uiso 1 1 calc R
C114 C 0.23706(16) 0.35379(16) 0.3646(3) 0.211(5) Uani 1 1 d GU
H114 H 0.2240 0.3803 0.3595 0.253 Uiso 1 1 calc R
C115 C 0.24305(17) 0.3400(2) 0.3281(3) 0.203(4) Uani 1 1 d GU
H115 H 0.2341 0.3570 0.2982 0.243 Uiso 1 1 calc R
C116 C 0.26218(16) 0.3012(2) 0.3355(2) 0.174(4) Uani 1 1 d GU
H116 H 0.2663 0.2918 0.3106 0.209 Uiso 1 1 calc R
N121 N 0.31423(17) 0.2081(2) 0.5076(3) 0.121(2) Uani 1 1 d U
N122 N 0.30160(16) 0.2260(2) 0.4606(3) 0.1152(19) Uani 1 1 d U
C123 C 0.2860(2) 0.2628(3) 0.4576(4) 0.131(3) Uani 1 1 d U
C124 C 0.2881(2) 0.2677(3) 0.5053(4) 0.143(3) Uani 1 1 d U
H124 H 0.2788 0.2915 0.5141 0.172 Uiso 1 1 calc R
C125 C 0.3047(3) 0.2344(3) 0.5321(4) 0.144(3) Uani 1 1 d U
H125 H 0.3097 0.2288 0.5649 0.173 Uiso 1 1 calc R
C126 C 0.3360(2) 0.1667(2) 0.5256(3) 0.111(2) Uani 1 1 d U
H12A H 0.3197 0.1412 0.5180 0.133 Uiso 1 1 calc R
H12B H 0.3481 0.1623 0.5076 0.133 Uiso 1 1 calc R
C131 C 0.3328(2) 0.1108(3) 0.5992(3) 0.128(2) Uani 1 1 d U
H131 H 0.3142 0.1072 0.5640 0.154 Uiso 1 1 calc R
C132 C 0.3317(3) 0.0866(3) 0.6330(4) 0.148(3) Uani 1 1 d U
H132 H 0.3117 0.0672 0.6214 0.178 Uiso 1 1 calc R
C133 C 0.3590(3) 0.0885(3) 0.6849(4) 0.155(3) Uani 1 1 d U
H133 H 0.3579 0.0693 0.7077 0.186 Uiso 1 1 calc R
C134 C 0.3870(2) 0.1173(3) 0.7033(3) 0.142(3) Uani 1 1 d U
H134 H 0.4047 0.1190 0.7390 0.170 Uiso 1 1 calc R
C135 C 0.3904(2) 0.1453(3) 0.6699(3) 0.120(2) Uani 1 1 d U
C136 C 0.3614(2) 0.1427(3) 0.6142(3) 0.118(2) Uani 1 1 d U
C141 C 0.4498(2) 0.2317(3) 0.6670(3) 0.122(2) Uani 1 1 d U
H141 H 0.4692 0.2331 0.7021 0.146 Uiso 1 1 calc R
C142 C 0.4513(2) 0.2570(3) 0.6352(3) 0.123(2) Uani 1 1 d U
H142 H 0.4711 0.2768 0.6472 0.147 Uiso 1 1 calc R
C143 C 0.4233(2) 0.2551(3) 0.5823(3) 0.128(2) Uani 1 1 d U
H143 H 0.4237 0.2745 0.5591 0.154 Uiso 1 1 calc R
C144 C 0.3970(2) 0.2264(3) 0.5659(3) 0.119(2) Uani 1 1 d U
H144 H 0.3794 0.2236 0.5302 0.143 Uiso 1 1 calc R
C145 C 0.3939(2) 0.1989(3) 0.6005(3) 0.113(2) Uani 1 1 d U
C146 C 0.4201(2) 0.2015(2) 0.6516(3) 0.113(2) Uani 1 1 d U
C151 C 0.3633(2) 0.1696(2) 0.5805(3) 0.111(2) Uani 1 1 d U
C152 C 0.4179(2) 0.1754(2) 0.6864(3) 0.1084(19) Uani 1 1 d U
N161 N 0.57810(17) 0.17050(18) 0.8802(3) 0.150(2) Uani 1 1 d G
C162 C 0.57169(15) 0.1394(2) 0.8438(2) 0.125(2) Uani 1 1 d GU
C163 C 0.6002(2) 0.11366(19) 0.8511(3) 0.159(3) Uani 1 1 d GU
H163 H 0.5958 0.0924 0.8263 0.191 Uiso 1 1 calc R
C164 C 0.63503(18) 0.1190(2) 0.8948(3) 0.176(3) Uani 1 1 d GU
H164 H 0.6545 0.1014 0.8998 0.212 Uiso 1 1 calc R
C165 C 0.64145(15) 0.1501(3) 0.9312(2) 0.178(3) Uani 1 1 d GU
H165 H 0.6653 0.1538 0.9611 0.214 Uiso 1 1 calc R
C166 C 0.6130(2) 0.1758(2) 0.9239(2) 0.190(4) Uani 1 1 d GU
H166 H 0.6174 0.1971 0.9488 0.228 Uiso 1 1 calc R
N171 N 0.4797(2) 0.1574(2) 0.7571(3) 0.1147(18) Uani 1 1 d U
N172 N 0.5124(2) 0.1682(2) 0.8000(2) 0.1088(17) Uani 1 1 d U
C173 C 0.5360(3) 0.1387(3) 0.8037(3) 0.133(3) Uani 1 1 d U
C174 C 0.5161(3) 0.1102(3) 0.7583(3) 0.146(3) Uani 1 1 d U
H174 H 0.5262 0.0877 0.7489 0.175 Uiso 1 1 calc R
C175 C 0.4810(3) 0.1221(3) 0.7327(4) 0.149(3) Uani 1 1 d U
H175 H 0.4610 0.1083 0.7032 0.179 Uiso 1 1 calc R
C176 C 0.4466(2) 0.1826(3) 0.7420(3) 0.122(2) Uani 1 1 d U
H17A H 0.4525 0.2144 0.7485 0.147 Uiso 1 1 calc R
H17B H 0.4374 0.1727 0.7625 0.147 Uiso 1 1 calc R
N211 N 0.25487(16) 0.18708(17) 0.3413(3) 0.1162(19) Uani 1 1 d .
C212 C 0.2438(2) 0.1750(3) 0.2920(4) 0.118(2) Uani 1 1 d U
C213 C 0.2137(2) 0.1517(3) 0.2644(3) 0.133(2) Uani 1 1 d U
H213 H 0.2054 0.1450 0.2303 0.160 Uiso 1 1 calc R
C214 C 0.1925(2) 0.1359(3) 0.2827(4) 0.145(3) Uani 1 1 d U
H214 H 0.1717 0.1177 0.2625 0.174 Uiso 1 1 calc R
C215 C 0.2037(2) 0.1483(3) 0.3292(4) 0.130(2) Uani 1 1 d U
H215 H 0.1901 0.1399 0.3426 0.157 Uiso 1 1 calc R
C216 C 0.2343(2) 0.1730(2) 0.3581(3) 0.111(2) Uani 1 1 d U
H216 H 0.2416 0.1808 0.3916 0.134 Uiso 1 1 calc R
N221 N 0.30992(18) 0.2258(2) 0.2812(3) 0.1146(17) Uani 1 1 d U
N222 N 0.29445(18) 0.21855(19) 0.3064(2) 0.1058(16) Uani 1 1 d U
C223 C 0.2677(2) 0.1904(3) 0.2781(4) 0.121(2) Uani 1 1 d U
C224 C 0.2648(3) 0.1786(3) 0.2329(4) 0.157(3) Uani 1 1 d U
H224 H 0.2473 0.1604 0.2055 0.188 Uiso 1 1 calc R
C225 C 0.2944(3) 0.2009(4) 0.2393(4) 0.174(4) Uani 1 1 d U
H225 H 0.3024 0.1988 0.2173 0.208 Uiso 1 1 calc R
C226 C 0.3406(2) 0.2565(3) 0.3020(3) 0.134(2) Uani 1 1 d U
H22A H 0.3596 0.2482 0.3377 0.161 Uiso 1 1 calc R
H22B H 0.3322 0.2867 0.3022 0.161 Uiso 1 1 calc R
C231 C 0.32277(18) 0.3240(3) 0.2278(3) 0.174(3) Uani 1 1 d GU
H231 H 0.3114 0.3230 0.2456 0.208 Uiso 1 1 calc R
C232 C 0.31582(18) 0.3589(2) 0.1951(3) 0.188(4) Uani 1 1 d GU
H232 H 0.2997 0.3818 0.1906 0.225 Uiso 1 1 calc R
C233 C 0.3325(2) 0.3604(2) 0.1690(2) 0.191(4) Uani 1 1 d GU
H233 H 0.3278 0.3843 0.1467 0.229 Uiso 1 1 calc R
C234 C 0.35615(19) 0.3269(2) 0.1756(2) 0.167(3) Uani 1 1 d GU
H234 H 0.3676 0.3278 0.1577 0.201 Uiso 1 1 calc R
C235 C 0.36311(16) 0.29189(19) 0.2082(2) 0.147(3) Uani 1 1 d GU
C236 C 0.34642(18) 0.2904(2) 0.2344(2) 0.144(3) Uani 1 1 d GU
C241 C 0.42326(16) 0.1926(2) 0.2598(2) 0.140(3) Uani 1 1 d GU
H241 H 0.4339 0.1934 0.2409 0.168 Uiso 1 1 calc R
C242 C 0.43302(14) 0.15960(18) 0.2957(2) 0.154(3) Uani 1 1 d GU
H242 H 0.4503 0.1378 0.3013 0.185 Uiso 1 1 calc R
C243 C 0.41750(17) 0.15845(17) 0.3234(2) 0.155(3) Uani 1 1 d GU
H243 H 0.4242 0.1359 0.3479 0.186 Uiso 1 1 calc R
C244 C 0.39223(16) 0.1903(2) 0.3152(2) 0.138(2) Uani 1 1 d GU
H244 H 0.3816 0.1895 0.3341 0.165 Uiso 1 1 calc R
C245 C 0.38246(14) 0.22335(17) 0.2792(2) 0.122(2) Uani 1 1 d GU
C246 C 0.39798(16) 0.22451(17) 0.25155(19) 0.129(2) Uani 1 1 d GU
C251 C 0.3569(2) 0.2560(3) 0.2710(3) 0.125(2) Uani 1 1 d U
C252 C 0.3862(2) 0.2579(3) 0.2114(3) 0.132(2) Uani 1 1 d U
C261 C 0.3999(3) 0.2559(3) 0.1776(3) 0.149(3) Uani 1 1 d U
H26A H 0.3826 0.2722 0.1458 0.179 Uiso 1 1 calc R
H26B H 0.3998 0.2247 0.1684 0.179 Uiso 1 1 calc R
N311 N 0.35123(14) 0.24897(17) 0.42148(19) 0.0943(14) Uani 1 1 d .
C312 C 0.37832(19) 0.2208(2) 0.4318(2) 0.0938(17) Uani 1 1 d U
C313 C 0.41397(19) 0.2371(2) 0.4512(3) 0.1049(19) Uani 1 1 d U
H313 H 0.4327 0.2177 0.4570 0.126 Uiso 1 1 calc R
C314 C 0.4206(2) 0.2813(3) 0.4612(3) 0.121(2) Uani 1 1 d U
H314 H 0.4441 0.2930 0.4739 0.145 Uiso 1 1 calc R
C315 C 0.3919(2) 0.3097(2) 0.4522(3) 0.126(2) Uani 1 1 d U
H315 H 0.3964 0.3402 0.4605 0.151 Uiso 1 1 calc R
C316 C 0.3583(2) 0.2926(2) 0.4316(3) 0.118(2) Uani 1 1 d U
H316 H 0.3390 0.3118 0.4240 0.142 Uiso 1 1 calc R
N322 N 0.33518(13) 0.16419(15) 0.40737(18) 0.0828(13) Uani 1 1 d U
C323 C 0.36821(17) 0.17468(19) 0.4209(2) 0.0825(15) Uani 1 1 d U
C324 C 0.38679(17) 0.1382(2) 0.4207(2) 0.0944(17) Uani 1 1 d U
H324 H 0.4107 0.1372 0.4282 0.113 Uiso 1 1 calc R
C325 C 0.36280(18) 0.1035(2) 0.4070(3) 0.0989(18) Uani 1 1 d U
H325 H 0.3670 0.0734 0.4033 0.119 Uiso 1 1 calc R
N321 N 0.33224(14) 0.12070(17) 0.3998(2) 0.0960(14) Uani 1 1 d U
C327 C 0.29941(16) 0.09567(18) 0.3881(2) 0.0926(17) Uani 1 1 d U
H32A H 0.2937 0.1043 0.4130 0.111 Uiso 1 1 calc R
H32B H 0.2784 0.1043 0.3538 0.111 Uiso 1 1 calc R
C331 C 0.27756(19) 0.0460(2) 0.2978(3) 0.117(2) Uani 1 1 d DU
H331 H 0.2781 0.0773 0.2970 0.141 Uiso 1 1 calc R
C332 C 0.2634(2) 0.0229(3) 0.2539(3) 0.156(3) Uani 1 1 d DU
H332 H 0.2533 0.0383 0.2227 0.187 Uiso 1 1 calc R
C333 C 0.29139(15) 0.02439(19) 0.3443(2) 0.0953(17) Uani 1 1 d DU
C341 C 0.35601(18) 0.0223(2) 0.5282(3) 0.114(2) Uani 1 1 d DU
H341 H 0.3677 0.0376 0.5597 0.136 Uiso 1 1 calc R
C342 C 0.33924(16) 0.0464(2) 0.4831(2) 0.1018(18) Uani 1 1 d DU
H342 H 0.3401 0.0777 0.4840 0.122 Uiso 1 1 calc R
C343 C 0.32085(14) 0.02394(19) 0.43553(19) 0.0899(16) Uani 1 1 d DU
C351 C 0.30380(15) 0.04677(18) 0.3897(2) 0.0862(16) Uani 1 1 d DU
N411 N 0.56087(16) 0.23211(19) 0.93473(15) 0.155(3) Uani 1 1 d G
C412 C 0.56034(18) 0.20865(17) 0.9719(2) 0.149(3) Uani 1 1 d GU
C413 C 0.5774(2) 0.2257(2) 1.02091(19) 0.186(4) Uani 1 1 d GU
H413 H 0.5771 0.2097 1.0463 0.223 Uiso 1 1 calc R
C414 C 0.5950(2) 0.2663(2) 1.03269(18) 0.198(4) Uani 1 1 d GU
H414 H 0.6067 0.2780 1.0662 0.238 Uiso 1 1 calc R
C415 C 0.5956(2) 0.2898(2) 0.9955(3) 0.214(4) Uani 1 1 d GU
H415 H 0.6076 0.3175 1.0035 0.257 Uiso 1 1 calc R
C416 C 0.5785(2) 0.2727(2) 0.9465(2) 0.195(4) Uani 1 1 d GU
H416 H 0.5789 0.2887 0.9211 0.234 Uiso 1 1 calc R
N421 N 0.5035(2) 0.1179(2) 0.9022(3) 0.147(2) Uani 1 1 d U
N422 N 0.5217(2) 0.1571(2) 0.9066(3) 0.138(2) Uani 1 1 d U
C423 C 0.5395(3) 0.1687(3) 0.9560(3) 0.151(3) Uani 1 1 d U
C424 C 0.5307(3) 0.1409(4) 0.9805(4) 0.170(3) Uani 1 1 d U
H424 H 0.5383 0.1440 1.0150 0.203 Uiso 1 1 calc R
C425 C 0.5095(3) 0.1076(3) 0.9490(4) 0.171(3) Uani 1 1 d U
H425 H 0.5006 0.0828 0.9571 0.205 Uiso 1 1 calc R
C426 C 0.4821(3) 0.0971(2) 0.8548(3) 0.138(3) Uani 1 1 d U
H42A H 0.4922 0.1039 0.8345 0.166 Uiso 1 1 calc R
H42B H 0.4572 0.1093 0.8364 0.166 Uiso 1 1 calc R
C431 C 0.4152(2) 0.0465(3) 0.8277(3) 0.157(3) Uani 1 1 d DU
H431 H 0.4156 0.0778 0.8303 0.188 Uiso 1 1 calc R
C432 C 0.3825(3) 0.0240(3) 0.8099(4) 0.162(3) Uani 1 1 d DU
H432 H 0.3607 0.0399 0.7980 0.195 Uiso 1 1 calc R
C433 C 0.4476(2) 0.0238(3) 0.8419(3) 0.139(3) Uani 1 1 d DU
C441 C 0.5783(3) 0.0259(3) 0.9089(4) 0.165(3) Uani 1 1 d DU
H441 H 0.5996 0.0423 0.9192 0.198 Uiso 1 1 calc R
C442 C 0.5459(3) 0.0466(3) 0.8934(3) 0.150(3) Uani 1 1 d DU
H442 H 0.5456 0.0780 0.8931 0.181 Uiso 1 1 calc R
C443 C 0.5133(2) 0.0248(3) 0.8779(3) 0.135(2) Uani 1 1 d DU
C451 C 0.4802(2) 0.0466(3) 0.8585(3) 0.135(2) Uani 1 1 d DU
N511 N 0.49369(18) 0.24830(19) 0.8386(2) 0.1175(18) Uani 1 1 d .
C512 C 0.4892(3) 0.2831(3) 0.8093(3) 0.128(2) Uani 1 1 d U
C513 C 0.4600(3) 0.3131(3) 0.7911(3) 0.138(3) Uani 1 1 d U
H513 H 0.4577 0.3378 0.7710 0.166 Uiso 1 1 calc R
C514 C 0.4355(3) 0.3062(3) 0.8029(3) 0.143(3) Uani 1 1 d U
H514 H 0.4154 0.3258 0.7896 0.172 Uiso 1 1 calc R
C515 C 0.4388(3) 0.2719(3) 0.8335(3) 0.146(3) Uani 1 1 d U
H515 H 0.4214 0.2673 0.8415 0.176 Uiso 1 1 calc R
C516 C 0.4694(3) 0.2432(3) 0.8526(3) 0.135(3) Uani 1 1 d U
H516 H 0.4733 0.2201 0.8754 0.162 Uiso 1 1 calc R
N521 N 0.5623(2) 0.2747(3) 0.7993(3) 0.129(2) Uani 1 1 d U
N522 N 0.5449(2) 0.2625(2) 0.8210(2) 0.1206(19) Uani 1 1 d U
C523 C 0.5162(3) 0.2891(3) 0.7971(3) 0.128(2) Uani 1 1 d U
C524 C 0.5152(3) 0.3154(3) 0.7601(3) 0.136(3) Uani 1 1 d U
H524 H 0.4967 0.3355 0.7374 0.163 Uiso 1 1 calc R
C525 C 0.5452(3) 0.3063(3) 0.7635(4) 0.142(3) Uani 1 1 d U
H525 H 0.5534 0.3195 0.7445 0.171 Uiso 1 1 calc R
F11 F 0.23979(16) 0.15416(14) 0.4594(3) 0.189(2) Uani 1 1 d D
F12 F 0.25998(10) 0.08944(12) 0.45217(15) 0.1198(12) Uani 1 1 d D
F13 F 0.24707(12) 0.09688(15) 0.5112(2) 0.1406(15) Uani 1 1 d D
F14 F 0.20182(14) 0.09726(16) 0.4254(2) 0.1567(16) Uani 1 1 d D
B11 B 0.2364(2) 0.1093(3) 0.4620(4) 0.134(4) Uani 1 1 d D
O11S O 0.2548(2) 0.0000 0.5703(4) 0.150(3) Uani 1 2 d SD
O12S O 0.2180(3) 0.0000 0.4871(4) 0.131(2) Uani 1 2 d SD
N11S N 0.2495(3) 0.0000 0.5274(5) 0.117(3) Uani 1 2 d SD
C11S C 0.2799(3) 0.0000 0.5231(4) 0.120(3) Uani 1 2 d SD
H11A H 0.2716 0.0076 0.4881 0.180 Uiso 0.50 1 calc PR
H11B H 0.2911 -0.0294 0.5315 0.180 Uiso 0.50 1 calc PR
H11C H 0.2979 0.0218 0.5467 0.180 Uiso 0.50 1 calc PR
O21S O 0.07794(17) 0.1505(2) 0.3282(2) 0.164 Uiso 1 1 d D
O22S O 0.12140(18) 0.1469(2) 0.3135(3) 0.190(2) Uiso 1 1 d D
N21S N 0.1114(3) 0.1541(3) 0.3441(4) 0.197(3) Uiso 1 1 d D
C21S C 0.1369(2) 0.1758(3) 0.3893(3) 0.143(3) Uiso 1 1 d D
H21A H 0.1244 0.1972 0.3975 0.214 Uiso 1 1 calc R
H21B H 0.1545 0.1912 0.3852 0.214 Uiso 1 1 calc R
H21C H 0.1497 0.1542 0.4170 0.214 Uiso 1 1 calc R
O31S O 0.18365(16) 0.25820(19) 0.3550(2) 0.1536(19) Uiso 1 1 d D
O32S O 0.12534(19) 0.2488(2) 0.3020(3) 0.183(2) Uiso 1 1 d D
N31S N 0.1570(2) 0.2584(2) 0.3128(3) 0.147(2) Uiso 1 1 d D
C31S C 0.1588(2) 0.2668(3) 0.2702(3) 0.152 Uiso 1 1 d D
H31A H 0.1559 0.2985 0.2627 0.228 Uiso 1 1 calc R
H31B H 0.1394 0.2506 0.2404 0.228 Uiso 1 1 calc R
H31C H 0.1825 0.2571 0.2780 0.228 Uiso 1 1 calc R

loop_
_atom_site_aniso_label
_atom_site_aniso_U_11
_atom_site_aniso_U_22
_atom_site_aniso_U_33
_atom_site_aniso_U_23
_atom_site_aniso_U_13
_atom_site_aniso_U_12
Cu1 0.0976(6) 0.0784(5) 0.1398(7) 0.0011(5) 0.0736(5) 0.0147(4)
Cu2 0.1791(9) 0.1254(7) 0.1023(7) -0.0202(5) 0.0953(7) -0.0112(6)
N111 0.121(5) 0.081(4) 0.223(8) 0.006(5) 0.095(5) 0.021(3)
C112 0.134(6) 0.097(6) 0.244(9) -0.019(6) 0.128(7) 0.021(4)
C113 0.148(7) 0.135(7) 0.274(10) -0.026(6) 0.136(7) 0.027(5)
C114 0.173(7) 0.131(7) 0.295(12) -0.002(7) 0.112(8) 0.056(6)
C115 0.180(7) 0.123(7) 0.282(10) 0.021(7) 0.116(7) 0.058(6)
C116 0.129(7) 0.112(6) 0.253(10) 0.010(7) 0.091(7) 0.050(5)
N121 0.119(5) 0.136(6) 0.154(6) -0.051(5) 0.104(5) -0.028(4)
N122 0.106(4) 0.098(4) 0.172(6) -0.037(4) 0.097(5) -0.009(3)
C123 0.129(6) 0.093(5) 0.225(8) -0.044(5) 0.132(6) -0.007(4)
C124 0.140(6) 0.119(6) 0.226(9) -0.059(6) 0.137(7) -0.023(5)
C125 0.159(8) 0.132(7) 0.207(9) -0.051(6) 0.143(7) -0.021(6)
C126 0.123(5) 0.117(5) 0.134(6) -0.026(5) 0.098(5) -0.014(5)
C131 0.151(6) 0.159(6) 0.128(5) -0.045(5) 0.112(5) -0.033(5)
C132 0.174(7) 0.184(7) 0.141(6) -0.040(6) 0.121(6) -0.045(6)
C133 0.196(8) 0.181(7) 0.147(6) -0.030(6) 0.133(6) -0.062(6)
C134 0.173(6) 0.176(7) 0.131(5) -0.042(5) 0.119(5) -0.057(5)
C135 0.158(5) 0.128(5) 0.134(5) -0.037(4) 0.118(5) -0.031(4)
C136 0.140(5) 0.133(5) 0.125(5) -0.041(4) 0.102(5) -0.027(4)
C141 0.149(6) 0.136(6) 0.121(5) -0.031(4) 0.100(5) -0.041(5)
C142 0.130(6) 0.132(6) 0.140(6) -0.037(5) 0.096(5) -0.043(5)
C143 0.140(6) 0.143(6) 0.135(6) -0.025(5) 0.098(5) -0.028(5)
C144 0.134(5) 0.138(6) 0.120(5) -0.026(4) 0.093(5) -0.037(5)
C145 0.128(5) 0.138(5) 0.118(5) -0.033(4) 0.095(4) -0.021(4)
C146 0.135(5) 0.128(5) 0.115(5) -0.041(4) 0.094(4) -0.034(4)
C151 0.132(5) 0.127(5) 0.132(5) -0.046(4) 0.109(4) -0.024(4)
C152 0.137(5) 0.120(5) 0.113(5) -0.036(4) 0.097(4) -0.027(4)
N161 0.169(6) 0.162(6) 0.090(4) 0.013(4) 0.056(5) -0.012(5)
C162 0.171(7) 0.120(6) 0.113(6) -0.020(5) 0.098(5) -0.011(5)
C163 0.179(7) 0.174(7) 0.144(7) -0.016(6) 0.103(6) 0.013(6)
C164 0.183(7) 0.179(8) 0.167(8) 0.000(6) 0.099(6) 0.015(7)
C165 0.189(8) 0.200(9) 0.146(7) -0.004(6) 0.094(7) 0.004(7)
C166 0.200(10) 0.196(10) 0.161(9) 0.002(8) 0.094(8) 0.023(8)
N171 0.156(6) 0.124(5) 0.099(4) -0.028(4) 0.092(4) -0.023(5)
N172 0.155(5) 0.121(4) 0.099(4) -0.015(4) 0.101(4) -0.003(4)
C173 0.173(7) 0.128(6) 0.112(6) -0.028(5) 0.089(5) -0.025(6)
C174 0.188(7) 0.151(6) 0.126(6) -0.043(5) 0.105(6) -0.013(6)
C175 0.150(7) 0.162(7) 0.145(7) -0.042(6) 0.088(6) -0.018(6)
C176 0.168(7) 0.131(6) 0.121(5) -0.021(5) 0.113(5) -0.021(5)
N211 0.110(4) 0.076(4) 0.173(7) 0.018(4) 0.086(5) 0.024(3)
C212 0.101(6) 0.114(6) 0.125(6) -0.004(5) 0.054(5) 0.009(4)
C213 0.109(6) 0.139(6) 0.133(6) 0.005(5) 0.057(5) 0.000(5)
C214 0.109(6) 0.140(6) 0.145(7) -0.005(6) 0.048(5) -0.007(5)
C215 0.105(6) 0.136(6) 0.138(6) -0.001(5) 0.061(5) -0.008(5)
C216 0.092(5) 0.114(5) 0.126(6) 0.002(4) 0.060(5) 0.010(4)
N221 0.121(5) 0.117(5) 0.108(5) 0.000(4) 0.066(4) -0.001(4)
N222 0.112(4) 0.088(4) 0.125(5) 0.010(3) 0.071(4) 0.025(3)
C223 0.104(5) 0.125(6) 0.129(6) -0.003(5) 0.063(5) 0.000(5)
C224 0.139(6) 0.193(8) 0.137(6) -0.024(6) 0.077(6) -0.022(6)
C225 0.165(8) 0.235(10) 0.145(7) -0.049(7) 0.102(7) -0.059(7)
C226 0.147(6) 0.136(6) 0.126(6) 0.006(5) 0.081(5) 0.004(6)
C231 0.196(8) 0.184(8) 0.148(7) 0.047(6) 0.101(6) 0.058(6)
C232 0.208(8) 0.183(8) 0.188(8) 0.046(6) 0.121(7) 0.051(7)
C233 0.223(9) 0.168(8) 0.185(8) 0.057(7) 0.118(7) 0.048(7)
C234 0.225(8) 0.145(7) 0.152(7) 0.033(5) 0.119(6) 0.038(6)
C235 0.190(7) 0.136(6) 0.123(6) 0.037(5) 0.094(5) 0.036(5)
C236 0.159(6) 0.151(6) 0.139(6) 0.029(5) 0.094(5) 0.038(5)
C241 0.156(6) 0.170(7) 0.116(6) 0.013(5) 0.088(5) 0.018(5)
C242 0.162(7) 0.150(7) 0.143(7) 0.027(5) 0.081(5) 0.031(5)
C243 0.180(7) 0.161(7) 0.150(6) 0.038(5) 0.108(6) 0.035(6)
C244 0.165(7) 0.147(6) 0.126(6) 0.026(5) 0.096(5) 0.011(5)
C245 0.149(6) 0.120(5) 0.111(5) 0.017(4) 0.083(5) 0.015(4)
C246 0.171(6) 0.125(5) 0.112(5) 0.016(4) 0.093(5) 0.023(5)
C251 0.147(6) 0.143(6) 0.106(5) 0.010(4) 0.084(4) 0.003(4)
C252 0.178(6) 0.122(5) 0.121(5) 0.012(4) 0.099(5) 0.009(5)
C261 0.208(9) 0.142(7) 0.121(6) 0.024(5) 0.107(6) 0.028(6)
N311 0.110(4) 0.078(4) 0.114(4) -0.006(3) 0.075(3) 0.002(3)
C312 0.112(5) 0.085(4) 0.109(5) -0.001(4) 0.078(4) 0.004(4)
C313 0.106(5) 0.094(4) 0.136(5) -0.002(4) 0.081(4) -0.010(4)
C314 0.129(5) 0.097(5) 0.152(6) -0.001(4) 0.089(5) -0.021(4)
C315 0.156(6) 0.082(5) 0.173(6) -0.020(4) 0.113(6) -0.021(5)
C316 0.144(6) 0.069(5) 0.171(7) -0.008(4) 0.107(6) -0.003(4)
N322 0.089(3) 0.054(3) 0.114(4) 0.005(2) 0.062(3) 0.010(2)
C323 0.086(4) 0.073(4) 0.109(4) 0.002(3) 0.067(4) 0.000(3)
C324 0.088(4) 0.074(4) 0.129(5) 0.010(4) 0.066(4) 0.009(3)
C325 0.095(4) 0.073(4) 0.146(6) 0.008(4) 0.078(4) 0.011(4)
N321 0.101(4) 0.080(3) 0.131(4) 0.007(3) 0.079(3) 0.006(3)
C327 0.097(4) 0.082(4) 0.125(5) 0.001(3) 0.079(4) -0.004(3)
C331 0.136(5) 0.099(5) 0.125(5) 0.006(4) 0.078(5) 0.002(4)
C332 0.188(7) 0.144(7) 0.120(6) 0.011(5) 0.078(6) 0.021(5)
C333 0.105(4) 0.086(4) 0.114(5) 0.016(3) 0.074(4) 0.003(3)
C341 0.131(5) 0.112(5) 0.118(5) -0.024(4) 0.082(4) -0.016(4)
C342 0.108(5) 0.095(4) 0.117(5) -0.015(4) 0.072(4) -0.008(4)
C343 0.094(4) 0.089(4) 0.111(4) 0.000(3) 0.072(4) 0.004(3)
C351 0.097(4) 0.074(4) 0.109(4) 0.000(3) 0.071(4) 0.006(3)
N411 0.202(7) 0.151(6) 0.086(4) -0.046(4) 0.065(5) 0.011(5)
C412 0.253(9) 0.144(6) 0.079(5) -0.018(5) 0.112(6) -0.008(6)
C413 0.284(10) 0.161(7) 0.112(6) -0.014(5) 0.112(6) -0.008(7)
C414 0.269(10) 0.170(8) 0.121(6) -0.037(6) 0.089(7) -0.026(7)
C415 0.300(10) 0.168(8) 0.122(7) -0.041(6) 0.088(7) -0.050(8)
C416 0.279(11) 0.139(7) 0.101(6) -0.035(5) 0.067(7) -0.084(7)
N421 0.241(7) 0.118(5) 0.133(5) -0.012(5) 0.136(5) 0.001(5)
N422 0.221(7) 0.120(5) 0.123(5) -0.016(4) 0.126(5) 0.006(5)
C423 0.245(8) 0.133(6) 0.111(6) -0.019(5) 0.122(6) 0.002(6)
C424 0.273(9) 0.158(8) 0.122(6) -0.026(5) 0.139(7) -0.017(7)
C425 0.278(11) 0.156(8) 0.141(7) -0.017(6) 0.156(8) -0.015(7)
C426 0.239(8) 0.106(5) 0.127(6) -0.011(5) 0.137(6) -0.005(5)
C431 0.202(8) 0.151(7) 0.170(7) -0.025(6) 0.137(7) 0.007(6)
C432 0.211(8) 0.164(8) 0.185(7) -0.019(5) 0.155(7) -0.010(6)
C433 0.211(7) 0.140(6) 0.144(6) -0.018(4) 0.148(6) -0.017(5)
C441 0.191(8) 0.148(7) 0.192(8) 0.010(6) 0.131(7) -0.003(6)
C442 0.209(8) 0.128(6) 0.141(6) -0.001(5) 0.114(7) 0.002(6)
C443 0.214(7) 0.121(5) 0.133(6) 0.006(4) 0.136(6) -0.002(5)
C451 0.214(7) 0.127(6) 0.134(5) -0.007(5) 0.140(6) 0.008(5)
N511 0.180(6) 0.094(4) 0.109(4) -0.014(3) 0.099(4) -0.004(4)
C512 0.184(7) 0.111(6) 0.104(5) -0.018(5) 0.090(5) -0.013(5)
C513 0.186(7) 0.119(6) 0.131(6) -0.001(5) 0.102(6) -0.003(5)
C514 0.188(7) 0.133(6) 0.144(6) 0.004(5) 0.115(6) 0.003(6)
C515 0.189(8) 0.137(7) 0.143(7) -0.018(5) 0.112(6) -0.003(6)
C516 0.193(8) 0.126(6) 0.119(6) -0.012(5) 0.109(6) -0.012(5)
N521 0.140(6) 0.136(6) 0.112(5) -0.035(4) 0.072(5) -0.015(5)
N522 0.171(6) 0.117(5) 0.113(5) -0.035(4) 0.104(5) -0.032(4)
C523 0.163(7) 0.107(6) 0.123(6) -0.001(5) 0.087(6) -0.009(5)
C524 0.169(7) 0.136(6) 0.129(6) -0.003(5) 0.099(6) 0.003(6)
C525 0.166(8) 0.142(7) 0.127(6) 0.011(6) 0.088(6) 0.004(6)
F11 0.277(6) 0.087(3) 0.344(7) -0.026(4) 0.260(6) -0.008(3)
F12 0.136(3) 0.120(3) 0.150(3) 0.001(2) 0.109(3) 0.023(2)
F13 0.166(4) 0.156(4) 0.162(4) -0.037(3) 0.130(3) -0.025(3)
F14 0.134(4) 0.153(4) 0.201(5) 0.033(3) 0.105(4) 0.005(3)
B11 0.109(8) 0.114(8) 0.194(12) -0.054(8) 0.095(9) -0.043(6)
O11S 0.162(7) 0.175(8) 0.159(7) 0.000 0.118(7) 0.000
O12S 0.161(7) 0.112(5) 0.164(7) 0.000 0.119(6) 0.000
N11S 0.137(9) 0.084(5) 0.143(10) 0.000 0.087(8) 0.000
C11S 0.136(8) 0.142(9) 0.130(8) 0.000 0.104(7) 0.000

loop_
_atom_type_symbol
_atom_type_description
_atom_type_scat_dispersion_real
_atom_type_scat_dispersion_imag
_atom_type_scat_source
C C 0.0029 0.0015 'International Tables Vol C Tables 4.2.6.8 and 6.1.1.4'
H H 0.0000 0.0000 'International Tables Vol C Tables 4.2.6.8 and 6.1.1.4'
B B 0.0014 0.0006 'International Tables Vol C Tables 4.2.6.8 and 6.1.1.4'
N N 0.0057 0.0031 'International Tables Vol C Tables 4.2.6.8 and 6.1.1.4'
F F 0.0166 0.0097 'International Tables Vol C Tables 4.2.6.8 and 6.1.1.4'
Cu Cu 0.3286 1.2131 'International Tables Vol C Tables 4.2.6.8 and 6.1.1.4'
O O 0.0102 0.0057 'International Tables Vol C Tables 4.2.6.8 and 6.1.1.4'

loop_
_geom_angle_atom_site_label_1
_geom_angle_atom_site_label_2
_geom_angle_atom_site_label_3
_geom_angle
_geom_angle_site_symmetry_1
_geom_angle_site_symmetry_3
N211 Cu1 N111 91.5(2) . .
N211 Cu1 N311 166.4(3) . .
N111 Cu1 N311 93.4(2) . .
N211 Cu1 N322 96.4(2) . .
N111 Cu1 N322 171.1(2) . .
N311 Cu1 N322 79.8(2) . .
N211 Cu1 N122 101.1(3) . .
N111 Cu1 N122 74.0(3) . .
N311 Cu1 N122 92.48(19) . .
N322 Cu1 N122 100.4(2) . .
N211 Cu1 N222 75.6(3) . .
N111 Cu1 N222 98.1(2) . .
N311 Cu1 N222 91.1(2) . .
N322 Cu1 N222 87.78(17) . .
N122 Cu1 N222 171.5(2) . .
N511 Cu2 N161 169.6(3) . .
N511 Cu2 N411 91.3(2) . .
N161 Cu2 N411 93.7(3) . .
N511 Cu2 N172 97.5(3) . .
N161 Cu2 N172 79.1(3) . .
N411 Cu2 N172 167.7(3) . .
N511 Cu2 N422 99.1(3) . .
N161 Cu2 N422 90.9(2) . .
N411 Cu2 N422 76.4(3) . .
N172 Cu2 N422 93.5(2) . .
N511 Cu2 N522 75.1(3) . .
N161 Cu2 N522 95.0(3) . .
N411 Cu2 N522 101.5(2) . .
N172 Cu2 N522 89.2(2) . .
N422 Cu2 N522 173.8(3) . .
C112 N111 C116 120.0 . .
C112 N111 Cu1 121.0(4) . .
C116 N111 Cu1 118.9(4) . .
C123 C112 N111 112.0(6) . .
C123 C112 C113 127.9(6) . .
N111 C112 C113 120.0 . .
C112 C113 C114 120.0 . .
C112 C113 H113 120.0 . .
C114 C113 H113 120.0 . .
C115 C114 C113 120.0 . .
C115 C114 H114 120.0 . .
C113 C114 H114 120.0 . .
C116 C115 C114 120.0 . .
C116 C115 H115 120.0 . .
C114 C115 H115 120.0 . .
C115 C116 N111 120.0 . .
C115 C116 H116 120.0 . .
N111 C116 H116 120.0 . .
C125 N121 N122 109.1(8) . .
C125 N121 C126 128.9(9) . .
N122 N121 C126 121.9(6) . .
C123 N122 N121 107.1(7) . .
C123 N122 Cu1 108.3(7) . .
N121 N122 Cu1 144.4(5) . .
N122 C123 C112 124.3(9) . .
N122 C123 C124 107.0(9) . .
C112 C123 C124 128.6(8) . .
C125 C124 C123 106.9(9) . .
C125 C124 H124 126.5 . .
C123 C124 H124 126.5 . .
C124 C125 N121 109.8(10) . .
C124 C125 H125 125.1 . .
N121 C125 H125 125.1 . .
C151 C126 N121 109.3(6) . .
C151 C126 H12A 109.8 . .
N121 C126 H12A 109.8 . .
C151 C126 H12B 109.8 . .
N121 C126 H12B 109.8 . .
H12A C126 H12B 108.3 . .
C132 C131 C136 122.0(8) . .
C132 C131 H131 119.0 . .
C136 C131 H131 119.0 . .
C131 C132 C133 122.2(9) . .
C131 C132 H132 118.9 . .
C133 C132 H132 118.9 . .
C134 C133 C132 120.8(8) . .
C134 C133 H133 119.6 . .
C132 C133 H133 119.6 . .
C133 C134 C135 121.2(8) . .
C133 C134 H134 119.4 . .
C135 C134 H134 119.4 . .
C152 C135 C134 123.6(8) . .
C152 C135 C136 118.6(7) . .
C134 C135 C136 117.7(7) . .
C151 C136 C131 124.3(8) . .
C151 C136 C135 119.8(7) . .
C131 C136 C135 116.0(7) . .
C142 C141 C146 123.1(8) . .
C142 C141 H141 118.4 . .
C146 C141 H141 118.4 . .
C141 C142 C143 120.0(8) . .
C141 C142 H142 120.0 . .
C143 C142 H142 120.0 . .
C144 C143 C142 119.5(8) . .
C144 C143 H143 120.2 . .
C142 C143 H143 120.2 . .
C143 C144 C145 121.7(8) . .
C143 C144 H144 119.1 . .
C145 C144 H144 119.1 . .
C146 C145 C151 121.3(7) . .
C146 C145 C144 119.2(7) . .
C151 C145 C144 119.5(7) . .
C145 C146 C152 120.7(7) . .
C145 C146 C141 116.3(7) . .
C152 C146 C141 123.0(7) . .
C136 C151 C145 118.5(7) . .
C136 C151 C126 121.0(7) . .
C145 C151 C126 120.5(7) . .
C135 C152 C146 121.0(7) . .
C135 C152 C176 122.1(7) . .
C146 C152 C176 116.9(7) . .
C162 N161 C166 120.0 . .
C162 N161 Cu2 116.0(4) . .
C166 N161 Cu2 124.0(4) . .
C173 C162 N161 112.0(6) . .
C173 C162 C163 128.0(6) . .
N161 C162 C163 120.0 . .
C164 C163 C162 120.0 . .
C164 C163 H163 120.0 . .
C162 C163 H163 120.0 . .
C163 C164 C165 120.0 . .
C163 C164 H164 120.0 . .
C165 C164 H164 120.0 . .
C166 C165 C164 120.0 . .
C166 C165 H165 120.0 . .
C164 C165 H165 120.0 . .
C165 C166 N161 120.0 . .
C165 C166 H166 120.0 . .
N161 C166 H166 120.0 . .
C175 N171 N172 113.6(8) . .
C175 N171 C176 125.6(8) . .
N172 N171 C176 120.7(6) . .
C173 N172 N171 105.8(6) . .
C173 N172 Cu2 111.7(6) . .
N171 N172 Cu2 141.6(5) . .
N172 C173 C162 120.9(8) . .
N172 C173 C174 107.4(8) . .
C162 C173 C174 131.7(9) . .
C175 C174 C173 106.7(8) . .
C175 C174 H174 126.7 . .
C173 C174 H174 126.7 . .
N171 C175 C174 106.2(9) . .
N171 C175 H175 126.9 . .
C174 C175 H175 126.9 . .
N171 C176 C152 109.9(6) . .
N171 C176 H17A 109.7 . .
C152 C176 H17A 109.7 . .
N171 C176 H17B 109.7 . .
C152 C176 H17B 109.7 . .
H17A C176 H17B 108.2 . .
C216 N211 C212 117.8(7) . .
C216 N211 Cu1 120.9(6) . .
C212 N211 Cu1 121.0(6) . .
C213 C212 N211 118.0(9) . .
C213 C212 C223 128.1(10) . .
N211 C212 C223 113.9(8) . .
C212 C213 C214 124.1(9) . .
C212 C213 H213 118.0 . .
C214 C213 H213 118.0 . .
C215 C214 C213 115.9(9) . .
C215 C214 H214 122.1 . .
C213 C214 H214 122.1 . .
C214 C215 C216 121.1(9) . .
C214 C215 H215 119.4 . .
C216 C215 H215 119.4 . .
C215 C216 N211 123.0(8) . .
C215 C216 H216 118.5 . .
N211 C216 H216 118.5 . .
C225 N221 N222 110.6(7) . .
C225 N221 C226 129.5(8) . .
N222 N221 C226 119.8(7) . .
C223 N222 N221 105.7(7) . .
C223 N222 Cu1 104.9(6) . .
N221 N222 Cu1 146.7(5) . .
N222 C223 C224 112.7(8) . .
N222 C223 C212 122.5(9) . .
C224 C223 C212 124.8(9) . .
C225 C224 C223 101.0(9) . .
C225 C224 H224 129.5 . .
C223 C224 H224 129.5 . .
N221 C225 C224 109.8(9) . .
N221 C225 H225 125.1 . .
C224 C225 H225 125.1 . .
N221 C226 C251 111.4(7) . .
N221 C226 H22A 109.4 . .
C251 C226 H22A 109.4 . .
N221 C226 H22B 109.4 . .
C251 C226 H22B 109.4 . .
H22A C226 H22B 108.0 . .
C232 C231 C236 120.0 . .
C232 C231 H231 120.0 . .
C236 C231 H231 120.0 . .
C231 C232 C233 120.0 . .
C231 C232 H232 120.0 . .
C233 C232 H232 120.0 . .
C234 C233 C232 120.0 . .
C234 C233 H233 120.0 . .
C232 C233 H233 120.0 . .
C235 C234 C233 120.0 . .
C235 C234 H234 120.0 . .
C233 C234 H234 120.0 . .
C234 C235 C236 120.0 . .
C234 C235 C252 117.0(6) . .
C236 C235 C252 123.0(6) . .
C235 C236 C231 120.0 . .
C235 C236 C251 118.1(6) . .
C231 C236 C251 121.7(6) . .
C242 C241 C246 120.0 . .
C242 C241 H241 120.0 . .
C246 C241 H241 120.0 . .
C243 C242 C241 120.0 . .
C243 C242 H242 120.0 . .
C241 C242 H242 120.0 . .
C242 C243 C244 120.0 . .
C242 C243 H243 120.0 . .
C244 C243 H243 120.0 . .
C245 C244 C243 120.0 . .
C245 C244 H244 120.0 . .
C243 C244 H244 120.0 . .
C244 C245 C246 120.0 . .
C244 C245 C251 120.0(5) . .
C246 C245 C251 120.0(5) . .
C245 C246 C241 120.0 . .
C245 C246 C252 120.3(5) . .
C241 C246 C252 119.7(5) . .
C245 C251 C236 121.1(6) . .
C245 C251 C226 121.0(7) . .
C236 C251 C226 117.8(7) . .
C235 C252 C246 116.7(6) . .
C235 C252 C261 123.2(7) . .
C246 C252 C261 120.1(7) . .
C252 C261 N521 115.2(7) . 2_656
C252 C261 H26A 108.5 . .
N521 C261 H26A 108.5 2_656 .
C252 C261 H26B 108.5 . .
N521 C261 H26B 108.5 2_656 .
H26A C261 H26B 107.5 . .
C316 N311 C312 120.1(6) . .
C316 N311 Cu1 126.8(5) . .
C312 N311 Cu1 113.0(4) . .
N311 C312 C313 120.3(6) . .
N311 C312 C323 115.8(6) . .
C313 C312 C323 123.9(6) . .
C314 C313 C312 118.7(6) . .
C314 C313 H313 120.6 . .
C312 C313 H313 120.6 . .
C313 C314 C315 119.5(7) . .
C313 C314 H314 120.3 . .
C315 C314 H314 120.3 . .
C316 C315 C314 119.0(7) . .
C316 C315 H315 120.5 . .
C314 C315 H315 120.5 . .
C315 C316 N311 122.3(7) . .
C315 C316 H316 118.9 . .
N311 C316 H316 118.9 . .
C323 N322 N321 106.0(4) . .
C323 N322 Cu1 112.6(4) . .
N321 N322 Cu1 139.1(4) . .
N322 C323 C324 111.4(5) . .
N322 C323 C312 116.8(5) . .
C324 C323 C312 131.8(6) . .
C325 C324 C323 104.6(5) . .
C325 C324 H324 127.7 . .
C323 C324 H324 127.7 . .
N321 C325 C324 106.6(5) . .
N321 C325 H325 126.7 . .
C324 C325 H325 126.7 . .
N322 N321 C325 111.4(5) . .
N322 N321 C327 121.9(5) . .
C325 N321 C327 126.6(5) . .
C351 C327 N321 113.8(5) . .
C351 C327 H32A 108.8 . .
N321 C327 H32A 108.8 . .
C351 C327 H32B 108.8 . .
N321 C327 H32B 108.8 . .
H32A C327 H32B 107.7 . .
C332 C331 C333 121.0(6) . .
C332 C331 H331 119.5 . .
C333 C331 H331 119.5 . .
C331 C332 C332 121.1(4) . 6
C331 C332 H332 119.5 . .
C332 C332 H332 119.5 6 .
C351 C333 C331 123.1(6) . .
C351 C333 C333 119.1(3) . 6
C331 C333 C333 117.8(4) . 6
C341 C341 C342 121.6(4) 6 .
C341 C341 H341 119.2 6 .
C342 C341 H341 119.2 . .
C341 C342 C343 119.8(6) . .
C341 C342 H342 120.1 . .
C343 C342 H342 120.1 . .
C351 C343 C342 121.5(6) . .
C351 C343 C343 119.9(3) . 6
C342 C343 C343 118.6(3) . 6
C343 C351 C333 120.4(5) . .
C343 C351 C327 120.9(5) . .
C333 C351 C327 118.7(5) . .
C412 N411 C416 120.0 . .
C412 N411 Cu2 118.9(4) . .
C416 N411 Cu2 121.1(3) . .
N411 C412 C413 120.0 . .
N411 C412 C423 116.7(5) . .
C413 C412 C423 123.1(5) . .
C414 C413 C412 120.0 . .
C414 C413 H413 120.0 . .
C412 C413 H413 120.0 . .
C413 C414 C415 120.0 . .
C413 C414 H414 120.0 . .
C415 C414 H414 120.0 . .
C414 C415 C416 120.0 . .
C414 C415 H415 120.0 . .
C416 C415 H415 120.0 . .
C415 C416 N411 120.0 . .
C415 C416 H416 120.0 . .
N411 C416 H416 120.0 . .
C425 N421 N422 109.3(7) . .
C425 N421 C426 130.8(8) . .
N422 N421 C426 119.7(6) . .
C423 N422 N421 105.6(7) . .
C423 N422 Cu2 109.5(6) . .
N421 N422 Cu2 144.8(5) . .
N422 C423 C424 109.6(9) . .
N422 C423 C412 118.2(8) . .
C424 C423 C412 131.8(8) . .
C423 C424 C425 110.3(8) . .
C423 C424 H424 124.8 . .
C425 C424 H424 124.8 . .
C424 C425 N421 104.8(9) . .
C424 C425 H425 127.6 . .
N421 C425 H425 127.6 . .
N421 C426 C451 113.5(7) . .
N421 C426 H42A 108.9 . .
C451 C426 H42A 108.9 . .
N421 C426 H42B 108.9 . .
C451 C426 H42B 108.9 . .
H42A C426 H42B 107.7 . .
C432 C431 C433 121.9(8) . .
C432 C431 H431 119.0 . .
C433 C431 H431 119.0 . .
C431 C432 C432 119.1(5) . 6
C431 C432 H432 120.5 . .
C432 C432 H432 120.5 6 .
C451 C433 C431 121.8(8) . .
C451 C433 C433 119.3(4) . 6
C431 C433 C433 118.8(5) . 6
C442 C441 C441 117.0(5) . 6
C442 C441 H441 121.5 . .
C441 C441 H441 121.5 6 .
C441 C442 C443 124.9(8) . .
C441 C442 H442 117.5 . .
C443 C442 H442 117.5 . .
C451 C443 C442 123.5(8) . .
C451 C443 C443 118.1(5) . 6
C442 C443 C443 118.1(5) . 6
C443 C451 C433 122.4(7) . .
C443 C451 C426 114.3(7) . .
C433 C451 C426 123.2(7) . .
C512 N511 C516 118.1(7) . .
C512 N511 Cu2 121.1(6) . .
C516 N511 Cu2 120.8(6) . .
N511 C512 C513 121.9(9) . .
N511 C512 C523 117.2(9) . .
C513 C512 C523 120.9(9) . .
C514 C513 C512 119.1(9) . .
C514 C513 H513 120.5 . .
C512 C513 H513 120.5 . .
C513 C514 C515 122.1(10) . .
C513 C514 H514 118.9 . .
C515 C514 H514 118.9 . .
C514 C515 C516 117.1(9) . .
C514 C515 H515 121.5 . .
C516 C515 H515 121.5 . .
N511 C516 C515 121.5(8) . .
N511 C516 H516 119.2 . .
C515 C516 H516 119.2 . .
N522 N521 C525 114.6(8) . .
N522 N521 C261 116.8(8) . 2_656
C525 N521 C261 128.1(9) . 2_656
C523 N522 N521 100.6(8) . .
C523 N522 Cu2 109.7(6) . .
N521 N522 Cu2 146.8(7) . .
N522 C523 C524 112.9(9) . .
N522 C523 C512 116.1(9) . .
C524 C523 C512 130.6(10) . .
C525 C524 C523 105.4(10) . .
C525 C524 H524 127.3 . .
C523 C524 H524 127.3 . .
C524 C525 N521 106.4(9) . .
C524 C525 H525 126.8 . .
N521 C525 H525 126.8 . .
F14 B11 F11 108.9(8) . .
F14 B11 F12 109.0(7) . .
F11 B11 F12 107.1(6) . .
F14 B11 F13 112.9(7) . .
F11 B11 F13 110.7(7) . .
F12 B11 F13 108.0(7) . .
O11S N11S O12S 122.1(10) . .
O11S N11S C11S 119.8(10) . .
O12S N11S C11S 118.1(10) . .
N11S C11S H11A 109.5 . .
N11S C11S H11B 109.5 . .
H11A C11S H11B 109.5 . .
N11S C11S H11C 109.5 . .
H11A C11S H11C 109.5 . .
H11B C11S H11C 109.5 . .
O21S N21S O22S 120.4(9) . .
O21S N21S C21S 122.3(9) . .
O22S N21S C21S 115.4(9) . .
N21S C21S H21A 109.5 . .
N21S C21S H21B 109.5 . .
H21A C21S H21B 109.5 . .
N21S C21S H21C 109.5 . .
H21A C21S H21C 109.5 . .
H21B C21S H21C 109.5 . .
O31S N31S O32S 123.4(8) . .
O31S N31S C31S 121.1(8) . .
O32S N31S C31S 115.4(8) . .
N31S C31S H31A 109.5 . .
N31S C31S H31B 109.5 . .
H31A C31S H31B 109.5 . .
N31S C31S H31C 109.5 . .
H31A C31S H31C 109.5 . .
H31B C31S H31C 109.5 . .

loop_
_geom_bond_atom_site_label_1
_geom_bond_atom_site_label_2
_geom_bond_distance
_geom_bond_site_symmetry_2
Cu1 N211 1.998(6) .
Cu1 N111 2.033(4) .
Cu1 N311 2.038(5) .
Cu1 N322 2.069(4) .
Cu1 N122 2.326(8) .
Cu1 N222 2.416(7) .
Cu2 N511 1.994(6) .
Cu2 N161 1.996(5) .
Cu2 N411 2.013(4) .
Cu2 N172 2.047(6) .
Cu2 N422 2.321(7) .
Cu2 N522 2.354(7) .
N111 C112 1.3900 .
N111 C116 1.3900 .
C112 C123 1.374(10) .
C112 C113 1.3900 .
C113 C114 1.3900 .
C113 H113 0.9500 .
C114 C115 1.3900 .
C114 H114 0.9500 .
C115 C116 1.3900 .
C115 H115 0.9500 .
C116 H116 0.9500 .
N121 C125 1.339(9) .
N121 N122 1.375(8) .
N121 C126 1.488(9) .
N122 C123 1.289(9) .
C123 C124 1.467(12) .
C124 C125 1.256(11) .
C124 H124 0.9500 .
C125 H125 0.9500 .
C126 C151 1.463(9) .
C126 H12A 0.9900 .
C126 H12B 0.9900 .
C131 C132 1.324(10) .
C131 C136 1.448(9) .
C131 H131 0.9500 .
C132 C133 1.392(11) .
C132 H132 0.9500 .
C133 C134 1.357(10) .
C133 H133 0.9500 .
C134 C135 1.432(10) .
C134 H134 0.9500 .
C135 C152 1.368(9) .
C135 C136 1.494(10) .
C136 C151 1.383(10) .
C141 C142 1.301(9) .
C141 C146 1.446(9) .
C141 H141 0.9500 .
C142 C143 1.419(10) .
C142 H142 0.9500 .
C143 C144 1.306(9) .
C143 H143 0.9500 .
C144 C145 1.444(10) .
C144 H144 0.9500 .
C145 C146 1.367(9) .
C145 C151 1.439(9) .
C146 C152 1.407(9) .
C152 C176 1.499(9) .
N161 C162 1.3900 .
N161 C166 1.3900 .
C162 C173 1.364(10) .
C162 C163 1.3900 .
C163 C164 1.3900 .
C163 H163 0.9500 .
C164 C165 1.3900 .
C164 H164 0.9500 .
C165 C166 1.3900 .
C165 H165 0.9500 .
C166 H166 0.9500 .
N171 C175 1.340(10) .
N171 N172 1.360(7) .
N171 C176 1.476(9) .
N172 C173 1.332(10) .
C173 C174 1.472(10) .
C174 C175 1.343(11) .
C174 H174 0.9500 .
C175 H175 0.9500 .
C176 H17A 0.9900 .
C176 H17B 0.9900 .
N211 C216 1.363(8) .
N211 C212 1.397(9) .
C212 C213 1.318(10) .
C212 C223 1.438(11) .
C213 C214 1.438(11) .
C213 H213 0.9500 .
C214 C215 1.319(11) .
C214 H214 0.9500 .
C215 C216 1.357(10) .
C215 H215 0.9500 .
C216 H216 0.9500 .
N221 C225 1.332(10) .
N221 N222 1.334(7) .
N221 C226 1.465(9) .
N222 C223 1.322(9) .
C223 C224 1.413(11) .
C224 C225 1.389(11) .
C224 H224 0.9500 .
C225 H225 0.9500 .
C226 C251 1.513(10) .
C226 H22A 0.9900 .
C226 H22B 0.9900 .
C231 C232 1.3900 .
C231 C236 1.3900 .
C231 H231 0.9500 .
C232 C233 1.3900 .
C232 H232 0.9500 .
C233 C234 1.3900 .
C233 H233 0.9500 .
C234 C235 1.3900 .
C234 H234 0.9500 .
C235 C236 1.3900 .
C235 C252 1.417(9) .
C236 C251 1.432(9) .
C241 C242 1.3900 .
C241 C246 1.3900 .
C241 H241 0.9500 .
C242 C243 1.3900 .
C242 H242 0.9500 .
C243 C244 1.3900 .
C243 H243 0.9500 .
C244 C245 1.3900 .
C244 H244 0.9500 .
C245 C246 1.3900 .
C245 C251 1.416(9) .
C246 C252 1.474(8) .
C252 C261 1.501(10) .
C261 N521 1.518(10) 2_656
C261 H26A 0.9900 .
C261 H26B 0.9900 .
N311 C316 1.354(8) .
N311 C312 1.358(7) .
C312 C313 1.427(8) .
C312 C323 1.447(8) .
C313 C314 1.370(8) .
C313 H313 0.9500 .
C314 C315 1.427(10) .
C314 H314 0.9500 .
C315 C316 1.353(9) .
C315 H315 0.9500 .
C316 H316 0.9500 .
N322 C323 1.316(6) .
N322 N321 1.332(6) .
C323 C324 1.383(7) .
C324 C325 1.380(8) .
C324 H324 0.9500 .
C325 N321 1.349(7) .
C325 H325 0.9500 .
N321 C327 1.495(7) .
C327 C351 1.491(8) .
C327 H32A 0.9900 .
C327 H32B 0.9900 .
C331 C332 1.355(6) .
C331 C333 1.400(6) .
C331 H331 0.9500 .
C332 C332 1.385(15) 6
C332 H332 0.9500 .
C333 C351 1.396(5) .
C333 C333 1.477(12) 6
C341 C341 1.353(12) 6
C341 C342 1.391(6) .
C341 H341 0.9500 .
C342 C343 1.421(5) .
C342 H342 0.9500 .
C343 C351 1.388(5) .
C343 C343 1.450(12) 6
N411 C412 1.3900 .
N411 C416 1.3900 .
C412 C413 1.3900 .
C412 C423 1.430(10) .
C413 C414 1.3900 .
C413 H413 0.9500 .
C414 C415 1.3900 .
C414 H414 0.9500 .
C415 C416 1.3900 .
C415 H415 0.9500 .
C416 H416 0.9500 .
N421 C425 1.391(10) .
N421 N422 1.396(8) .
N421 C426 1.397(9) .
N422 C423 1.347(9) .
C423 C424 1.347(11) .
C424 C425 1.357(12) .
C424 H424 0.9500 .
C425 H425 0.9500 .
C426 C451 1.539(10) .
C426 H42A 0.9900 .
C426 H42B 0.9900 .
C431 C432 1.402(7) .
C431 C433 1.423(7) .
C431 H431 0.9500 .
C432 C432 1.454(16) 6
C432 H432 0.9500 .
C433 C451 1.409(7) .
C433 C433 1.445(16) 6
C441 C442 1.383(7) .
C441 C441 1.570(17) 6
C441 H441 0.9500 .
C442 C443 1.404(7) .
C442 H442 0.9500 .
C443 C451 1.402(6) .
C443 C443 1.502(16) 6
N511 C512 1.345(9) .
N511 C516 1.387(9) .
C512 C513 1.415(11) .
C512 C523 1.461(12) .
C513 C514 1.352(10) .
C513 H513 0.9500 .
C514 C515 1.374(11) .
C514 H514 0.9500 .
C515 C516 1.431(11) .
C515 H515 0.9500 .
C516 H516 0.9500 .
N521 N522 1.346(8) .
N521 C525 1.347(10) .
N521 C261 1.518(10) 2_656
N522 C523 1.327(9) .
C523 C524 1.401(11) .
C524 C525 1.304(10) .
C524 H524 0.9500 .
C525 H525 0.9500 .
F11 B11 1.373(8) .
F12 B11 1.388(8) .
F13 B11 1.404(9) .
F14 B11 1.356(8) .
O11S N11S 1.246(9) .
O12S N11S 1.256(9) .
N11S C11S 1.437(10) .
C11S H11A 0.9800 .
C11S H11B 0.9800 .
C11S H11C 0.9800 .
O21S N21S 1.279(8) .
O22S N21S 1.292(8) .
N21S C21S 1.395(9) .
C21S H21A 0.9800 .
C21S H21B 0.9800 .
C21S H21C 0.9800 .
O31S N31S 1.187(7) .
O32S N31S 1.279(7) .
N31S C31S 1.425(8) .
C31S H31A 0.9800 .
C31S H31B 0.9800 .
C31S H31C 0.9800 .

loop_
_geom_torsion_atom_site_label_1
_geom_torsion_atom_site_label_2
_geom_torsion_atom_site_label_3
_geom_torsion_atom_site_label_4
_geom_torsion
_geom_torsion_site_symmetry_1
_geom_torsion_site_symmetry_4
N211 Cu1 N111 C112 99.1(4) . .
N311 Cu1 N111 C112 -93.6(3) . .
N322 Cu1 N111 C112 -53.9(16) . .
N122 Cu1 N111 C112 -2.0(3) . .
N222 Cu1 N111 C112 174.8(3) . .
N211 Cu1 N111 C116 -79.0(4) . .
N311 Cu1 N111 C116 88.3(3) . .
N322 Cu1 N111 C116 127.9(15) . .
N122 Cu1 N111 C116 179.9(3) . .
N222 Cu1 N111 C116 -3.3(3) . .
C116 N111 C112 C123 -176.5(6) . .
Cu1 N111 C112 C123 5.4(5) . .
C116 N111 C112 C113 0.0 . .
Cu1 N111 C112 C113 -178.1(3) . .
C123 C112 C113 C114 175.9(7) . .
N111 C112 C113 C114 0.0 . .
C112 C113 C114 C115 0.0 . .
C113 C114 C115 C116 0.0 . .
C114 C115 C116 N111 0.0 . .
C112 N111 C116 C115 0.0 . .
Cu1 N111 C116 C115 178.2(3) . .
C125 N121 N122 C123 2.1(8) . .
C126 N121 N122 C123 -176.1(6) . .
C125 N121 N122 Cu1 174.3(6) . .
C126 N121 N122 Cu1 -3.8(11) . .
N211 Cu1 N122 C123 -90.3(5) . .
N111 Cu1 N122 C123 -1.9(5) . .
N311 Cu1 N122 C123 90.9(5) . .
N322 Cu1 N122 C123 171.0(5) . .
N222 Cu1 N122 C123 -24.2(17) . .
N211 Cu1 N122 N121 97.5(7) . .
N111 Cu1 N122 N121 -174.1(8) . .
N311 Cu1 N122 N121 -81.3(8) . .
N322 Cu1 N122 N121 -1.2(8) . .
N222 Cu1 N122 N121 163.6(13) . .
N121 N122 C123 C112 -178.8(6) . .
Cu1 N122 C123 C112 6.0(9) . .
N121 N122 C123 C124 -1.5(8) . .
Cu1 N122 C123 C124 -176.7(5) . .
N111 C112 C123 N122 -7.7(9) . .
C113 C112 C123 N122 176.1(5) . .
N111 C112 C123 C124 175.6(7) . .
C113 C112 C123 C124 -0.6(11) . .
N122 C123 C124 C125 0.4(10) . .
C112 C123 C124 C125 177.6(8) . .
C123 C124 C125 N121 0.9(10) . .
N122 N121 C125 C124 -1.8(10) . .
C126 N121 C125 C124 176.1(7) . .
C125 N121 C126 C151 -33.2(9) . .
N122 N121 C126 C151 144.5(6) . .
C136 C131 C132 C133 -3.2(13) . .
C131 C132 C133 C134 3.5(14) . .
C132 C133 C134 C135 -2.8(14) . .
C133 C134 C135 C152 179.1(8) . .
C133 C134 C135 C136 1.8(11) . .
C132 C131 C136 C151 -178.4(7) . .
C132 C131 C136 C135 2.2(11) . .
C152 C135 C136 C151 1.8(10) . .
C134 C135 C136 C151 179.1(7) . .
C152 C135 C136 C131 -178.8(6) . .
C134 C135 C136 C131 -1.5(10) . .
C146 C141 C142 C143 -1.5(12) . .
C141 C142 C143 C144 -2.9(12) . .
C142 C143 C144 C145 5.0(11) . .
C143 C144 C145 C146 -2.8(11) . .
C143 C144 C145 C151 176.6(7) . .
C151 C145 C146 C152 0.0(10) . .
C144 C145 C146 C152 179.4(6) . .
C151 C145 C146 C141 179.2(6) . .
C144 C145 C146 C141 -1.4(10) . .
C142 C141 C146 C145 3.5(11) . .
C142 C141 C146 C152 -177.3(7) . .
C131 C136 C151 C145 -178.0(6) . .
C135 C136 C151 C145 1.3(10) . .
C131 C136 C151 C126 -1.4(11) . .
C135 C136 C151 C126 177.9(6) . .
C146 C145 C151 C136 -2.2(10) . .
C144 C145 C151 C136 178.4(6) . .
C146 C145 C151 C126 -178.9(7) . .
C144 C145 C151 C126 1.8(10) . .
N121 C126 C151 C136 112.8(7) . .
N121 C126 C151 C145 -70.6(7) . .
C134 C135 C152 C146 178.8(7) . .
C136 C135 C152 C146 -4.0(10) . .
C134 C135 C152 C176 -1.7(11) . .
C136 C135 C152 C176 175.5(6) . .
C145 C146 C152 C135 3.2(11) . .
C141 C146 C152 C135 -176.0(7) . .
C145 C146 C152 C176 -176.4(7) . .
C141 C146 C152 C176 4.4(10) . .
N511 Cu2 N161 C162 -72.4(15) . .
N411 Cu2 N161 C162 169.0(3) . .
N172 Cu2 N161 C162 -0.9(3) . .
N422 Cu2 N161 C162 92.5(3) . .
N522 Cu2 N161 C162 -89.1(3) . .
N511 Cu2 N161 C166 105.4(14) . .
N411 Cu2 N161 C166 -13.2(4) . .
N172 Cu2 N161 C166 176.9(3) . .
N422 Cu2 N161 C166 -89.6(3) . .
N522 Cu2 N161 C166 88.7(3) . .
C166 N161 C162 C173 179.9(6) . .
Cu2 N161 C162 C173 -2.1(6) . .
C166 N161 C162 C163 0.0 . .
Cu2 N161 C162 C163 177.9(4) . .
C173 C162 C163 C164 -179.9(7) . .
N161 C162 C163 C164 0.0 . .
C162 C163 C164 C165 0.0 . .
C163 C164 C165 C166 0.0 . .
C164 C165 C166 N161 0.0 . .
C162 N161 C166 C165 0.0 . .
Cu2 N161 C166 C165 -177.8(4) . .
C175 N171 N172 C173 0.1(8) . .
C176 N171 N172 C173 177.9(6) . .
C175 N171 N172 Cu2 -167.3(6) . .
C176 N171 N172 Cu2 10.5(10) . .
N511 Cu2 N172 C173 173.9(5) . .
N161 Cu2 N172 C173 3.8(5) . .
N411 Cu2 N172 C173 -51.3(14) . .
N422 Cu2 N172 C173 -86.5(5) . .
N522 Cu2 N172 C173 99.1(5) . .
N511 Cu2 N172 N171 -19.2(8) . .
N161 Cu2 N172 N171 170.7(7) . .
N411 Cu2 N172 N171 115.6(13) . .
N422 Cu2 N172 N171 80.5(7) . .
N522 Cu2 N172 N171 -94.0(7) . .
N171 N172 C173 C162 -178.2(6) . .
Cu2 N172 C173 C162 -6.6(9) . .
N171 N172 C173 C174 3.2(8) . .
Cu2 N172 C173 C174 174.8(5) . .
N161 C162 C173 N172 5.9(9) . .
C163 C162 C173 N172 -174.1(5) . .
N161 C162 C173 C174 -175.9(8) . .
C163 C162 C173 C174 4.0(12) . .
N172 C173 C174 C175 -5.5(10) . .
C162 C173 C174 C175 176.1(9) . .
N172 N171 C175 C174 -3.7(10) . .
C176 N171 C175 C174 178.7(7) . .
C173 C174 C175 N171 5.4(10) . .
C175 N171 C176 C152 -22.3(10) . .
N172 N171 C176 C152 160.3(6) . .
C135 C152 C176 N171 97.9(7) . .
C146 C152 C176 N171 -82.5(8) . .
N111 Cu1 N211 C216 -79.2(5) . .
N311 Cu1 N211 C216 169.6(8) . .
N322 Cu1 N211 C216 96.8(5) . .
N122 Cu1 N211 C216 -5.1(5) . .
N222 Cu1 N211 C216 -177.2(5) . .
N111 Cu1 N211 C212 106.9(5) . .
N311 Cu1 N211 C212 -4.3(12) . .
N322 Cu1 N211 C212 -77.2(5) . .
N122 Cu1 N211 C212 -179.1(5) . .
N222 Cu1 N211 C212 8.9(5) . .
C216 N211 C212 C213 1.7(10) . .
Cu1 N211 C212 C213 175.8(5) . .
C216 N211 C212 C223 -178.5(6) . .
Cu1 N211 C212 C223 -4.4(8) . .
N211 C212 C213 C214 -3.5(12) . .
C223 C212 C213 C214 176.7(8) . .
C212 C213 C214 C215 3.9(13) . .
C213 C214 C215 C216 -2.6(12) . .
C214 C215 C216 N211 1.1(12) . .
C212 N211 C216 C215 -0.5(10) . .
Cu1 N211 C216 C215 -174.7(5) . .
C225 N221 N222 C223 -3.2(8) . .
C226 N221 N222 C223 179.0(6) . .
C225 N221 N222 Cu1 152.6(7) . .
C226 N221 N222 Cu1 -25.2(11) . .
N211 Cu1 N222 C223 -12.1(4) . .
N111 Cu1 N222 C223 -101.6(4) . .
N311 Cu1 N222 C223 164.8(4) . .
N322 Cu1 N222 C223 85.1(4) . .
N122 Cu1 N222 C223 -80.0(16) . .
N211 Cu1 N222 N221 -168.0(8) . .
N111 Cu1 N222 N221 102.5(8) . .
N311 Cu1 N222 N221 8.9(8) . .
N322 Cu1 N222 N221 -70.8(8) . .
N122 Cu1 N222 N221 124.1(14) . .
N221 N222 C223 C224 -0.4(9) . .
Cu1 N222 C223 C224 -166.9(6) . .
N221 N222 C223 C212 -178.7(7) . .
Cu1 N222 C223 C212 14.8(8) . .
C213 C212 C223 N222 170.6(7) . .
N211 C212 C223 N222 -9.2(10) . .
C213 C212 C223 C224 -7.6(14) . .
N211 C212 C223 C224 172.7(8) . .
N222 C223 C224 C225 3.5(10) . .
C212 C223 C224 C225 -178.2(8) . .
N222 N221 C225 C224 5.7(11) . .
C226 N221 C225 C224 -176.8(8) . .
C223 C224 C225 N221 -5.4(11) . .
C225 N221 C226 C251 -3.8(12) . .
N222 N221 C226 C251 173.5(6) . .
C236 C231 C232 C233 0.0 . .
C231 C232 C233 C234 0.0 . .
C232 C233 C234 C235 0.0 . .
C233 C234 C235 C236 0.0 . .
C233 C234 C235 C252 177.3(7) . .
C234 C235 C236 C231 0.0 . .
C252 C235 C236 C231 -177.2(7) . .
C234 C235 C236 C251 -174.5(6) . .
C252 C235 C236 C251 8.4(8) . .
C232 C231 C236 C235 0.0 . .
C232 C231 C236 C251 174.3(7) . .
C246 C241 C242 C243 0.0 . .
C241 C242 C243 C244 0.0 . .
C242 C243 C244 C245 0.0 . .
C243 C244 C245 C246 0.0 . .
C243 C244 C245 C251 -179.6(6) . .
C244 C245 C246 C241 0.0 . .
C251 C245 C246 C241 179.6(6) . .
C244 C245 C246 C252 176.6(6) . .
C251 C245 C246 C252 -3.8(7) . .
C242 C241 C246 C245 0.0 . .
C242 C241 C246 C252 -176.6(6) . .
C244 C245 C251 C236 179.8(5) . .
C246 C245 C251 C236 0.2(9) . .
C244 C245 C251 C226 1.9(9) . .
C246 C245 C251 C226 -177.7(6) . .
C235 C236 C251 C245 -2.2(9) . .
C231 C236 C251 C245 -176.6(5) . .
C235 C236 C251 C226 175.7(6) . .
C231 C236 C251 C226 1.4(9) . .
N221 C226 C251 C245 -82.8(9) . .
N221 C226 C251 C236 99.2(8) . .
C234 C235 C252 C246 171.0(5) . .
C236 C235 C252 C246 -11.7(9) . .
C234 C235 C252 C261 -6.6(10) . .
C236 C235 C252 C261 170.7(7) . .
C245 C246 C252 C235 9.2(9) . .
C241 C246 C252 C235 -174.2(5) . .
C245 C246 C252 C261 -173.0(7) . .
C241 C246 C252 C261 3.5(10) . .
C235 C252 C261 N521 97.1(10) . 2_656
C246 C252 C261 N521 -80.5(9) . 2_656
N211 Cu1 N311 C316 111.4(9) . .
N111 Cu1 N311 C316 0.4(6) . .
N322 Cu1 N311 C316 -173.9(6) . .
N122 Cu1 N311 C316 -73.8(6) . .
N222 Cu1 N311 C316 98.6(6) . .
N211 Cu1 N311 C312 -65.7(10) . .
N111 Cu1 N311 C312 -176.7(4) . .
N322 Cu1 N311 C312 9.1(4) . .
N122 Cu1 N311 C312 109.2(4) . .
N222 Cu1 N311 C312 -78.5(4) . .
C316 N311 C312 C313 -2.9(9) . .
Cu1 N311 C312 C313 174.4(5) . .
C316 N311 C312 C323 178.3(6) . .
Cu1 N311 C312 C323 -4.4(6) . .
N311 C312 C313 C314 2.8(10) . .
C323 C312 C313 C314 -178.5(6) . .
C312 C313 C314 C315 0.3(11) . .
C313 C314 C315 C316 -3.2(11) . .
C314 C315 C316 N311 3.2(12) . .
C312 N311 C316 C315 -0.2(10) . .
Cu1 N311 C316 C315 -177.1(5) . .
N211 Cu1 N322 C323 153.9(4) . .
N111 Cu1 N322 C323 -53.2(16) . .
N311 Cu1 N322 C323 -12.8(4) . .
N122 Cu1 N322 C323 -103.5(4) . .
N222 Cu1 N322 C323 78.7(4) . .
N211 Cu1 N322 N321 -5.2(6) . .
N111 Cu1 N322 N321 147.6(14) . .
N311 Cu1 N322 N321 -172.0(6) . .
N122 Cu1 N322 N321 97.3(6) . .
N222 Cu1 N322 N321 -80.5(6) . .
N321 N322 C323 C324 1.9(7) . .
Cu1 N322 C323 C324 -164.0(4) . .
N321 N322 C323 C312 -179.6(5) . .
Cu1 N322 C323 C312 14.4(7) . .
N311 C312 C323 N322 -6.9(8) . .
C313 C312 C323 N322 174.3(6) . .
N311 C312 C323 C324 171.1(6) . .
C313 C312 C323 C324 -7.6(11) . .
N322 C323 C324 C325 -1.4(7) . .
C312 C323 C324 C325 -179.6(6) . .
C323 C324 C325 N321 0.3(7) . .
C323 N322 N321 C325 -1.7(7) . .
Cu1 N322 N321 C325 158.3(5) . .
C323 N322 N321 C327 174.7(5) . .
Cu1 N322 N321 C327 -25.3(9) . .
C324 C325 N321 N322 0.9(7) . .
C324 C325 N321 C327 -175.3(5) . .
N322 N321 C327 C351 -170.1(5) . .
C325 N321 C327 C351 5.7(8) . .
C333 C331 C332 C332 -2.5(9) . 6
C332 C331 C333 C351 -175.2(7) . .
C332 C331 C333 C333 2.4(9) . 6
C341 C341 C342 C343 1.5(7) 6 .
C341 C342 C343 C351 -180.0(6) . .
C341 C342 C343 C343 -1.4(7) . 6
C342 C343 C351 C333 169.0(5) . .
C343 C343 C351 C333 -9.5(6) 6 .
C342 C343 C351 C327 -9.1(8) . .
C343 C343 C351 C327 172.4(4) 6 .
C331 C333 C351 C343 -172.9(6) . .
C333 C333 C351 C343 9.4(6) 6 .
C331 C333 C351 C327 5.2(9) . .
C333 C333 C351 C327 -172.4(3) 6 .
N321 C327 C351 C343 83.1(6) . .
N321 C327 C351 C333 -95.0(7) . .
N511 Cu2 N411 C412 103.2(4) . .
N161 Cu2 N411 C412 -85.9(4) . .
N172 Cu2 N411 C412 -32.1(14) . .
N422 Cu2 N411 C412 4.2(4) . .
N522 Cu2 N411 C412 178.2(4) . .
N511 Cu2 N411 C416 -76.0(4) . .
N161 Cu2 N411 C416 94.9(4) . .
N172 Cu2 N411 C416 148.7(12) . .
N422 Cu2 N411 C416 -175.1(4) . .
N522 Cu2 N411 C416 -1.0(4) . .
C416 N411 C412 C413 0.0 . .
Cu2 N411 C412 C413 -179.2(4) . .
C416 N411 C412 C423 175.7(7) . .
Cu2 N411 C412 C423 -3.5(7) . .
N411 C412 C413 C414 0.0 . .
C423 C412 C413 C414 -175.4(8) . .
C412 C413 C414 C415 0.0 . .
C413 C414 C415 C416 0.0 . .
C414 C415 C416 N411 0.0 . .
C412 N411 C416 C415 0.0 . .
Cu2 N411 C416 C415 179.2(4) . .
C425 N421 N422 C423 2.7(9) . .
C426 N421 N422 C423 179.8(7) . .
C425 N421 N422 Cu2 177.9(7) . .
C426 N421 N422 Cu2 -4.9(14) . .
N511 Cu2 N422 C423 -93.4(6) . .
N161 Cu2 N422 C423 89.3(6) . .
N411 Cu2 N422 C423 -4.3(6) . .
N172 Cu2 N422 C423 168.4(6) . .
N522 Cu2 N422 C423 -76(3) . .
N511 Cu2 N422 N421 91.4(9) . .
N161 Cu2 N422 N421 -85.9(9) . .
N411 Cu2 N422 N421 -179.4(10) . .
N172 Cu2 N422 N421 -6.7(10) . .
N522 Cu2 N422 N421 109(2) . .
N421 N422 C423 C424 -5.0(10) . .
Cu2 N422 C423 C424 177.9(7) . .
N421 N422 C423 C412 -178.9(7) . .
Cu2 N422 C423 C412 4.0(10) . .
N411 C412 C423 N422 -0.9(11) . .
C413 C412 C423 N422 174.7(6) . .
N411 C412 C423 C424 -173.2(10) . .
C413 C412 C423 C424 2.4(15) . .
N422 C423 C424 C425 5.7(13) . .
C412 C423 C424 C425 178.5(10) . .
C423 C424 C425 N421 -3.8(12) . .
N422 N421 C425 C424 0.6(11) . .
C426 N421 C425 C424 -176.1(9) . .
C425 N421 C426 C451 -33.1(13) . .
N422 N421 C426 C451 150.4(7) . .
C433 C431 C432 C432 5.2(10) . 6
C432 C431 C433 C451 178.4(8) . .
C432 C431 C433 C433 -5.2(10) . 6
C441 C441 C442 C443 0.2(11) 6 .
C441 C442 C443 C451 -174.8(8) . .
C441 C442 C443 C443 -0.2(11) . 6
C442 C443 C451 C433 178.1(7) . .
C443 C443 C451 C433 3.5(8) 6 .
C442 C443 C451 C426 0.9(11) . .
C443 C443 C451 C426 -173.7(4) 6 .
C431 C433 C451 C443 172.9(7) . .
C433 C433 C451 C443 -3.5(8) 6 .
C431 C433 C451 C426 -10.2(11) . .
C433 C433 C451 C426 173.5(5) 6 .
N421 C426 C451 C443 -66.6(8) . .
N421 C426 C451 C433 116.2(8) . .
N161 Cu2 N511 C512 -13.1(17) . .
N411 Cu2 N511 C512 105.7(6) . .
N172 Cu2 N511 C512 -83.0(5) . .
N422 Cu2 N511 C512 -177.8(5) . .
N522 Cu2 N511 C512 4.2(5) . .
N161 Cu2 N511 C516 169.8(13) . .
N411 Cu2 N511 C516 -71.4(5) . .
N172 Cu2 N511 C516 99.9(5) . .
N422 Cu2 N511 C516 5.1(6) . .
N522 Cu2 N511 C516 -173.0(6) . .
C516 N511 C512 C513 -2.4(10) . .
Cu2 N511 C512 C513 -179.6(6) . .
C516 N511 C512 C523 177.0(7) . .
Cu2 N511 C512 C523 -0.2(9) . .
N511 C512 C513 C514 -1.1(12) . .
C523 C512 C513 C514 179.5(8) . .
C512 C513 C514 C515 2.4(13) . .
C513 C514 C515 C516 -0.1(13) . .
C512 N511 C516 C515 4.8(11) . .
Cu2 N511 C516 C515 -178.0(6) . .
C514 C515 C516 N511 -3.6(12) . .
C525 N521 N522 C523 -1.1(8) . .
C261 N521 N522 C523 171.4(6) 2_656 .
C525 N521 N522 Cu2 155.2(8) . .
C261 N521 N522 Cu2 -32.3(11) 2_656 .
N511 Cu2 N522 C523 -7.7(5) . .
N161 Cu2 N522 C523 169.2(5) . .
N411 Cu2 N522 C523 -96.0(5) . .
N172 Cu2 N522 C523 90.2(5) . .
N422 Cu2 N522 C523 -26(3) . .
N511 Cu2 N522 N521 -162.9(10) . .
N161 Cu2 N522 N521 14.0(9) . .
N411 Cu2 N522 N521 108.9(9) . .
N172 Cu2 N522 N521 -64.9(9) . .
N422 Cu2 N522 N521 179(84) . .
N521 N522 C523 C524 2.7(8) . .
Cu2 N522 C523 C524 -163.8(5) . .
N521 N522 C523 C512 176.4(6) . .
Cu2 N522 C523 C512 10.0(8) . .
N511 C512 C523 N522 -7.5(10) . .
C513 C512 C523 N522 171.9(7) . .
N511 C512 C523 C524 164.9(8) . .
C513 C512 C523 C524 -15.7(13) . .
N522 C523 C524 C525 -3.5(10) . .
C512 C523 C524 C525 -176.1(8) . .
C523 C524 C525 N521 2.5(10) . .
N522 N521 C525 C524 -1.0(10) . .
C261 N521 C525 C524 -172.5(7) 2_656 .
